data_4060118
_journal_name_full Organometallics
_journal_paper_doi 10.1021/om049221u
_journal_year 2005
_chemical_formula_sum 'C22 H30 Au F6 N4 P'
_chemical_formula_weight 692.44
_space_group_IT_number 33
_symmetry_cell_setting orthorhombic
_symmetry_space_group_name_Hall 'P 2c -2n'
_symmetry_space_group_name_H-M 'P n a 21'
_atom_sites_solution_hydrogens geom
_atom_sites_solution_primary direct
_atom_sites_solution_secondary difmap
_cell_angle_alpha 90.00
_cell_angle_beta 90.00
_cell_angle_gamma 90.00
_cell_formula_units_Z 4
_cell_length_a 11.493(2)
_cell_length_b 21.849(2)
_cell_length_c 10.2545(14)
_cell_measurement_reflns_used 21
_cell_measurement_temperature 293(2)
_cell_measurement_theta_max 12.51
_cell_measurement_theta_min 8.98
_cell_volume 2574.9(6)
_diffrn_ambient_temperature 293(2)
_diffrn_measurement_device 'Siemens P4'
_diffrn_measurement_method '\w scans'
_diffrn_radiation_monochromator graphite
_diffrn_radiation_source 'fine-focus sealed tube'
_diffrn_radiation_type MoK\a
_diffrn_radiation_wavelength 0.71073
_diffrn_reflns_av_R_equivalents 0.0000
_diffrn_reflns_av_sigmaI/netI 0.0448
_diffrn_reflns_limit_h_max 13
_diffrn_reflns_limit_h_min 0
_diffrn_reflns_limit_k_max 25
_diffrn_reflns_limit_k_min 0
_diffrn_reflns_limit_l_max 12
_diffrn_reflns_limit_l_min 0
_diffrn_reflns_number 2391
_diffrn_reflns_theta_max 25.00
_diffrn_reflns_theta_min 1.86
_diffrn_standards_decay_% 11.07
_diffrn_standards_interval_count 97
_diffrn_standards_interval_time ?
_diffrn_standards_number 3
_exptl_absorpt_coefficient_mu 5.836
_exptl_absorpt_correction_T_max 0.8170
_exptl_absorpt_correction_T_min 0.4036
_exptl_absorpt_correction_type empirical
_exptl_crystal_colour ?
_exptl_crystal_density_diffrn 1.786
_exptl_crystal_density_meas ?
_exptl_crystal_density_method ?
_exptl_crystal_description ?
_exptl_crystal_F_000 1352
_exptl_crystal_size_max .4
_exptl_crystal_size_mid .65
_exptl_crystal_size_min .65
_refine_ls_abs_structure_details 'Flack H D (1983), Acta Cryst. A39, 876-881'
_refine_ls_abs_structure_Flack -0.003(14)
_refine_ls_extinction_coef 0.0106(5)
_refine_ls_extinction_expression Fc^*^=kFc[1+0.001xFc^2^\l^3^/sin(2\q)]^-1/4^
_refine_ls_extinction_method SHELXL
_refine_ls_goodness_of_fit_all 1.049
_refine_ls_goodness_of_fit_obs 1.081
_refine_ls_hydrogen_treatment ?
_refine_ls_matrix_type full
_refine_ls_number_parameters 290
_refine_ls_number_reflns 2391
_refine_ls_number_restraints 1
_refine_ls_restrained_S_all 1.049
_refine_ls_restrained_S_obs 1.081
_refine_ls_R_factor_all 0.0549
_refine_ls_R_factor_obs 0.0365
_refine_ls_shift/esd_max -0.397
_refine_ls_shift/esd_mean 0.025
_refine_ls_structure_factor_coef Fsqd
_refine_ls_weighting_details 'w=1/[\s^2^(Fo^2^)+(0.0607P)^2^+0.0808P] where P=(Fo^2^+2Fc^2^)/3'
_refine_ls_weighting_scheme calc
_refine_ls_wR_factor_all 0.0992
_refine_ls_wR_factor_obs 0.0886
_reflns_number_observed 1866
_reflns_number_total 2391
_reflns_observed_criterion >2sigma(I)
_cod_depositor_comments
;
The following automatic conversions were performed:
'_symmetry_cell_setting' value 'Orthorhombic' changed to 'orthorhombic'
according to '/home/saulius/struct/CIF-dictionaries/cif_core.dic'
dictionary named 'cif_core.dic' version 2.4.1 from 2010-06-29.

Automatic conversion script
Id: cif_fix_enum 1527 2010-12-29 10:47:43Z saulius 

The following automatic conversions were performed:

'_refine_ls_weighting_scheme' value 'calc
w=1/[\s^2^(Fo^2^)+(0.0607P)^2^+0.0808P] where P=(Fo^2^+2Fc^2^)/3' was
changed to 'calc'. New tag '_refine_ls_weighting_details' was
created. The value of the new tag was set to
'w=1/[\s^2^(Fo^2^)+(0.0607P)^2^+0.0808P] where P=(Fo^2^+2Fc^2^)/3'.

Automatic conversion script
Id: cif_fix_values 3143 2015-03-26 13:38:13Z robertas 
;
_cod_original_sg_symbol_H-M Pna2(1)
_cod_database_code 4060118

loop_
_symmetry_equiv_pos_as_xyz
'x, y, z'
'-x, -y, z+1/2'
'x+1/2, -y+1/2, z'
'-x+1/2, y+1/2, z+1/2'

loop_
_atom_site_aniso_label
_atom_site_aniso_U_11
_atom_site_aniso_U_22
_atom_site_aniso_U_33
_atom_site_aniso_U_23
_atom_site_aniso_U_13
_atom_site_aniso_U_12
Au1 0.0452(3) 0.0392(3) 0.0445(3) 0.0023(7) 0.0011(5) 0.0014(2)
N1 0.037(6) 0.049(6) 0.043(10) 0.001(5) 0.004(5) 0.008(5)
N2 0.039(5) 0.046(5) 0.054(6) -0.013(11) 0.002(11) -0.001(4)
C9 0.068(12) 0.204(27) 0.070(13) 0.013(16) -0.039(11) 0.003(15)
C8 0.040(8) 0.065(10) 0.058(8) -0.009(7) -0.005(7) 0.007(7)
C1 0.042(6) 0.037(5) 0.060(12) 0.003(11) 0.009(10) 0.003(5)
C10 0.048(7) 0.055(7) 0.045(11) 0.002(6) -0.004(6) 0.004(6)
C11 0.050(10) 0.100(13) 0.071(11) -0.002(10) 0.004(9) -0.017(9)
C2 0.052(7) 0.050(7) 0.015(10) -0.001(5) 0.013(6) 0.004(6)
C3 0.070(9) 0.050(8) 0.044(16) -0.002(7) 0.018(8) -0.007(6)
C4 0.115(13) 0.038(7) 0.066(11) -0.014(16) 0.027(22) -0.018(8)
C5 0.095(13) 0.061(9) 0.034(15) -0.004(7) 0.008(9) 0.008(8)
C6 0.083(10) 0.060(8) 0.039(16) -0.002(7) -0.012(8) 0.016(7)
C7 0.055(7) 0.045(6) 0.045(6) -0.018(16) 0.000(15) 0.005(5)
N1' 0.034(6) 0.042(6) 0.044(6) 0.002(5) -0.002(5) -0.004(5)
N2' 0.044(7) 0.040(6) 0.040(6) 0.004(5) 0.005(5) -0.003(5)
C1' 0.072(12) 0.109(14) 0.056(10) 0.002(10) -0.015(9) 0.009(11)
C2' 0.053(8) 0.066(10) 0.037(7) 0.009(7) 0.004(7) 0.000(7)
C3' 0.037(5) 0.048(6) 0.019(12) 0.001(6) 0.003(6) 0.004(5)
C4' 0.069(10) 0.055(9) 0.044(8) 0.004(7) -0.006(8) 0.009(8)
C5' 0.080(13) 0.091(13) 0.064(10) 0.009(10) -0.016(10) 0.005(10)
C11' 0.032(7) 0.047(8) 0.065(19) 0.025(8) 0.006(7) -0.004(6)
C12' 0.043(8) 0.054(10) 0.074(10) -0.004(8) 0.012(8) 0.008(7)
C13' 0.084(10) 0.039(7) 0.079(12) -0.019(17) 0.031(15) 0.016(7)
C14' 0.077(12) 0.038(8) 0.078(12) 0.002(9) 0.002(10) 0.000(8)
C15' 0.060(9) 0.058(8) 0.058(8) -0.004(8) -0.002(8) 0.006(8)
C16' 0.040(8) 0.045(8) 0.054(9) 0.004(7) 0.010(7) -0.002(7)
P1 0.048(2) 0.042(2) 0.068(2) -0.001(2) 0.002(2) 0.004(2)

loop_
_atom_site_label
_atom_site_type_symbol
_atom_site_fract_x
_atom_site_fract_y
_atom_site_fract_z
_atom_site_U_iso_or_equiv
_atom_site_thermal_displace_type
_atom_site_occupancy
_atom_site_calc_flag
_atom_site_refinement_flags
_atom_site_disorder_group
Au1 Au 0.16512(4) 0.61859(2) 0.13173(11) 0.0430(2) Uani 1 d . .
N1 N 0.0761(9) 0.4883(5) 0.1062(10) 0.043(4) Uani 1 d . .
N2 N 0.2624(8) 0.4909(4) 0.1417(20) 0.046(2) Uani 1 d . .
C9 C -0.0648(17) 0.5128(12) -0.0665(20) 0.114(9) Uani 1 d . .
H9A H -0.1433(17) 0.5260(12) -0.0822(20) 0.171 Uiso 1 calc R .
H9B H -0.0528(17) 0.4735(12) -0.1059(20) 0.171 Uiso 1 calc R .
H9C H -0.0117(17) 0.5419(12) -0.1037(20) 0.171 Uiso 1 calc R .
C8 C -0.0441(12) 0.5084(7) 0.0777(15) 0.054(4) Uani 1 d . .
H8A H -0.0577(12) 0.5480(7) 0.1176(15) 0.065 Uiso 1 calc R .
H8B H -0.0986(12) 0.4795(7) 0.1154(15) 0.065 Uiso 1 calc R .
C1 C 0.1689(11) 0.5260(6) 0.1246(41) 0.046(4) Uani 1 d . .
C10 C 0.3797(12) 0.5144(6) 0.1659(12) 0.049(4) Uani 1 d . .
H10A H 0.3897(12) 0.5529(6) 0.1203(12) 0.059 Uiso 1 calc R .
H10B H 0.4364(12) 0.4857(6) 0.1319(12) 0.059 Uiso 1 calc R .
C11 C 0.4007(14) 0.5238(9) 0.3073(17) 0.074(5) Uani 1 d . .
H11A H 0.4781(14) 0.5392(9) 0.3202(17) 0.111 Uiso 1 calc R .
H11B H 0.3921(14) 0.4856(9) 0.3524(17) 0.111 Uiso 1 calc R .
H11C H 0.3454(14) 0.5528(9) 0.3408(17) 0.111 Uiso 1 calc R .
C2 C 0.1102(13) 0.4278(6) 0.1141(14) 0.039(4) Uani 1 d . .
C3 C 0.0485(16) 0.3723(6) 0.1127(19) 0.055(6) Uani 1 d . .
H3A H -0.0317(16) 0.3708(6) 0.1015(19) 0.066 Uiso 1 calc R .
C4 C 0.1146(17) 0.3201(6) 0.1290(34) 0.073(5) Uani 1 d . .
H4A H 0.0794(17) 0.2820(6) 0.1207(34) 0.088 Uiso 1 calc R .
C5 C 0.2342(17) 0.3235(7) 0.1579(18) 0.063(5) Uani 1 d . .
H5A H 0.2739(17) 0.2875(7) 0.1769(18) 0.076 Uiso 1 calc R .
C6 C 0.2940(17) 0.3767(6) 0.1593(17) 0.061(5) Uani 1 d . .
H6A H 0.3736(17) 0.3779(6) 0.1754(17) 0.073 Uiso 1 calc R .
C7 C 0.2302(11) 0.4299(5) 0.1355(28) 0.048(3) Uani 1 d . .
N1' N 0.1230(10) 0.7519(5) 0.0654(11) 0.040(2) Uani 1 d . .
N2' N 0.2173(10) 0.7422(5) 0.2475(10) 0.041(3) Uani 1 d . .
C1' C -0.0709(15) 0.7227(9) -0.0110(18) 0.079(5) Uani 1 d . .
H1'A H -0.1159(15) 0.7122(9) -0.0867(18) 0.119 Uiso 1 calc R .
H1'B H -0.1035(15) 0.7585(9) 0.0293(18) 0.119 Uiso 1 calc R .
H1'C H -0.0723(15) 0.6893(9) 0.0497(18) 0.119 Uiso 1 calc R .
C2' C 0.0548(13) 0.7358(7) -0.0515(14) 0.052(4) Uani 1 d . .
H2'A H 0.0881(13) 0.7000(7) -0.0930(14) 0.062 Uiso 1 calc R .
H2'B H 0.0567(13) 0.7693(7) -0.1135(14) 0.062 Uiso 1 calc R .
C3' C 0.1667(10) 0.7106(5) 0.1549(18) 0.035(4) Uani 1 d . .
C4' C 0.2798(14) 0.7146(7) 0.3617(14) 0.056(4) Uani 1 d . .
H4'A H 0.2655(14) 0.7390(7) 0.4390(14) 0.067 Uiso 1 calc R .
H4'B H 0.2504(14) 0.6737(7) 0.3776(14) 0.067 Uiso 1 calc R .
C5' C 0.4074(16) 0.7118(9) 0.3356(19) 0.078(5) Uani 1 d . .
H5'A H 0.4463(16) 0.6940(9) 0.4093(19) 0.118 Uiso 1 calc R .
H5'B H 0.4365(16) 0.7524(9) 0.3211(19) 0.118 Uiso 1 calc R .
H5'C H 0.4214(16) 0.6872(9) 0.2597(19) 0.118 Uiso 1 calc R .
C11' C 0.1472(11) 0.8104(7) 0.1087(18) 0.048(6) Uani 1 d . .
C12' C 0.1190(14) 0.8674(6) 0.0537(18) 0.057(4) Uani 1 d . .
H12A H 0.0354(14) 0.8707(6) 0.0427(18) 0.068 Uiso 1 calc R .
H12B H 0.1553(14) 0.8713(6) -0.0313(18) 0.068 Uiso 1 calc R .
C13' C 0.1619(14) 0.9174(6) 0.1432(40) 0.067(5) Uani 1 d . .
H13A H 0.1434(14) 0.9574(6) 0.1200(40) 0.081 Uiso 1 calc R .
C14' C 0.2215(16) 0.9102(7) 0.2483(20) 0.064(4) Uani 1 d . .
H14A H 0.2483(16) 0.9445(7) 0.2927(20) 0.077 Uiso 1 calc R .
C15' C 0.2454(13) 0.8549(7) 0.2946(16) 0.058(4) Uani 1 d . .
H15A H 0.2860(13) 0.8504(7) 0.3725(16) 0.070 Uiso 1 calc R .
C16' C 0.2099(13) 0.8054(6) 0.2265(15) 0.046(3) Uani 1 d . .
P1 P 0.3196(3) 0.6199(2) 0.7313(5) 0.0526(9) Uani 1 d . .
F1 F 0.4218(31) 0.6620(15) 0.7054(33) 0.108(12) Uiso 0.50 d P 1
F1' F 0.4089(28) 0.6616(13) 0.6543(50) 0.110(11) Uiso 0.50 d P 2
F3 F 0.3537(20) 0.5714(11) 0.6446(50) 0.241(10) Uiso 1 d . .
F2 F 0.2180(13) 0.5809(7) 0.7867(16) 0.124(4) Uiso 1 d . .
F4 F 0.2530(38) 0.6737(18) 0.7914(46) 0.169(13) Uiso 0.50 d P 3
F5 F 0.2454(40) 0.6217(15) 0.6007(51) 0.171(18) Uiso 0.50 d P 3
F4' F 0.3155(25) 0.6609(13) 0.8618(29) 0.111(8) Uiso 0.50 d P 4
F5' F 0.2342(19) 0.6662(10) 0.6686(24) 0.090(7) Uiso 0.50 d P 4
F6 F 0.4042(23) 0.5890(11) 0.8179(27) 0.216(9) Uiso 1 d . .
